data_4126758
loop_
_publ_author_name
'Saper, Noam I.'
'Hartwig, John F.'

_publ_section_title
;
 Mechanistic Investigations of the Hydrogenolysis of Diaryl Ethers
 Catalyzed by Nickel Complexes of N-Heterocyclic Carbene Ligands.
;
_journal_name_full 'Journal of the American Chemical Society'
_journal_paper_doi 10.1021/jacs.7b10537
_journal_year 2017
_chemical_formula_sum 'C19 H28 N2 Ni O'
_chemical_formula_weight 359.14
_chemical_name_common Compound16
_chemical_name_systematic Compound16
_space_group.centring_type P

_space_group_crystal_system monoclinic
_space_group_IT_number 14
_space_group_name_Hall '-P 2ybc'
_space_group_name_H-M_alt 'P 1 21/c 1'
_symmetry_space_group_name_Hall '-P 2ybc'
_symmetry_space_group_name_H-M 'P 1 21/c 1'
_atom_sites_solution_hydrogens geom
_atom_sites_solution_primary iterative
_atom_sites_solution_secondary difmap
_audit_creation_method SHELXL-2016/6
_cell_angle_alpha 90
_cell_angle_beta 105.488(3)
_cell_angle_gamma 90
_cell_formula_units_Z 4
_cell_length_a 10.0969(9)
_cell_length_b 12.1670(10)
_cell_length_c 15.4244(13)
_cell_measurement_reflns_used 9901
_cell_measurement_temperature 100(2)
_cell_measurement_theta_max 25.33
_cell_measurement_theta_min 2.16
_cell_volume 1826.1(3)
_computing_cell_refinement 'Bruker SAINT'
_computing_data_collection 'Bruker APEX2'
_computing_data_reduction 'Bruker SAINT'
_computing_molecular_graphics ORTEP-32
_computing_publication_material WinGX
_computing_structure_refinement SHELXL-2016
_computing_structure_solution SHELXT-2014
_diffrn_ambient_temperature 100(2)
_diffrn_detector_area_resol_mean 8.366
_diffrn_measured_fraction_theta_full 0.999
_diffrn_measured_fraction_theta_max 0.998
_diffrn_measurement_device_type 'Bruker APEX-II CCD'
_diffrn_measurement_method '\f and \w scans'
_diffrn_radiation_type MoK\a
_diffrn_radiation_wavelength 0.71073
_diffrn_reflns_av_R_equivalents 0.0283
_diffrn_reflns_av_unetI/netI 0.0196
_diffrn_reflns_Laue_measured_fraction_full 0.999
_diffrn_reflns_Laue_measured_fraction_max 0.998
_diffrn_reflns_limit_h_max 12
_diffrn_reflns_limit_h_min -12
_diffrn_reflns_limit_k_max 14
_diffrn_reflns_limit_k_min -14
_diffrn_reflns_limit_l_max 18
_diffrn_reflns_limit_l_min -18
_diffrn_reflns_number 23695
_diffrn_reflns_point_group_measured_fraction_full 0.999
_diffrn_reflns_point_group_measured_fraction_max 0.998
_diffrn_reflns_theta_full 25.000
_diffrn_reflns_theta_max 25.345
_diffrn_reflns_theta_min 2.093
_diffrn_source 'microfocus sealed tube'
_exptl_absorpt_coefficient_mu 1.068
_exptl_absorpt_correction_T_max 0.928
_exptl_absorpt_correction_T_min 0.848
_exptl_absorpt_correction_type multi-scan
_exptl_absorpt_process_details SADABS
_exptl_crystal_colour orange
_exptl_crystal_density_diffrn 1.306
_exptl_crystal_description prism
_exptl_crystal_F_000 768
_exptl_crystal_size_max 0.120
_exptl_crystal_size_mid 0.100
_exptl_crystal_size_min 0.100
_refine_diff_density_max 0.575
_refine_diff_density_min -0.298
_refine_diff_density_rms 0.057
_refine_ls_extinction_method none
_refine_ls_goodness_of_fit_ref 1.097
_refine_ls_hydrogen_treatment constr
_refine_ls_matrix_type full
_refine_ls_number_parameters 213
_refine_ls_number_reflns 3346
_refine_ls_number_restraints 0
_refine_ls_restrained_S_all 1.097
_refine_ls_R_factor_all 0.0363
_refine_ls_R_factor_gt 0.0297
_refine_ls_shift/su_max 0.001
_refine_ls_shift/su_mean 0.000
_refine_ls_structure_factor_coef Fsqd
_refine_ls_weighting_details 'w=1/[\s^2^(Fo^2^)+(0.0318P)^2^+1.4656P] where P=(Fo^2^+2Fc^2^)/3'
_refine_ls_weighting_scheme calc
_refine_ls_wR_factor_gt 0.0699
_refine_ls_wR_factor_ref 0.0736
_reflns_Friedel_coverage 0.000
_reflns_number_gt 2884
_reflns_number_total 3346
_reflns_threshold_expression 'I > 2\s(I)'
_cod_data_source_file ja7b10537_si_002.cif
_cod_data_source_block Compound16
_cod_depositor_comments
;
The following automatic conversions were performed:

'_space_group.centring_type' value 'primitive' was replaced with the
value 'P' as specified in the replacement file
'/home/antanas/src/cod-tools/trunk/data/replacement-values/replacement_values.lst'.

Automatic conversion script
Id: cif_fix_values 5642 2017-10-24 12:04:52Z antanas 
;
_cod_database_code 4126758
_shelx_shelxl_version_number 2016/6
_shelx_space_group_comment
; 
The symmetry employed for this shelxl refinement is uniquely defined 
by the following loop, which should always be used as a source of 
symmetry information in preference to the above space-group names. 
They are only intended as comments. 
;
_shelx_estimated_absorpt_t_min 0.882
_shelx_estimated_absorpt_t_max 0.901

loop_
_space_group_symop_operation_xyz
'x, y, z'
'-x, y+1/2, -z+1/2'
'-x, -y, -z'
'x, -y-1/2, z-1/2'

loop_
_atom_site_label
_atom_site_type_symbol
_atom_site_fract_x
_atom_site_fract_y
_atom_site_fract_z
_atom_site_U_iso_or_equiv
_atom_site_adp_type
_atom_site_occupancy
_atom_site_site_symmetry_order
_atom_site_calc_flag
_atom_site_refinement_flags_posn
_atom_site_refinement_flags_adp
C1 C 0.1628(2) 0.77246(16) 0.34778(12) 0.0188(4) Uani 1 1 d . .
C2 C 0.1536(2) 0.88457(17) 0.36572(12) 0.0206(4) Uani 1 1 d . .
H2 H 0.222162 0.932947 0.356049 0.025 Uiso 1 1 calc R U
C3 C 0.0473(2) 0.92763(18) 0.39732(13) 0.0241(5) Uani 1 1 d . .
H3 H 0.044279 1.004095 0.409104 0.029 Uiso 1 1 calc R U
C4 C -0.0539(2) 0.85855(19) 0.41146(13) 0.0264(5) Uani 1 1 d . .
H4 H -0.128161 0.887534 0.431280 0.032 Uiso 1 1 calc R U
C5 C -0.0459(2) 0.7464(2) 0.39641(14) 0.0261(5) Uani 1 1 d . .
H5 H -0.114681 0.698828 0.406733 0.031 Uiso 1 1 calc R U
C6 C 0.0620(2) 0.70252(17) 0.36628(13) 0.0216(4) Uani 1 1 d . .
C7 C 0.0692(2) 0.57947(18) 0.35375(16) 0.0320(5) Uani 1 1 d . .
H7A H 0.001236 0.543098 0.378931 0.048 Uiso 1 1 calc R U
H7B H 0.161419 0.553099 0.384759 0.048 Uiso 1 1 calc R U
H7C H 0.049702 0.562556 0.289452 0.048 Uiso 1 1 calc R U
C8 C 0.4926(2) 0.70744(16) 0.46117(13) 0.0178(4) Uani 1 1 d . .
C9 C 0.5182(2) 0.81975(17) 0.45095(13) 0.0193(4) Uani 1 1 d . .
H9 H 0.461666 0.859237 0.401672 0.023 Uiso 1 1 calc R U
C10 C 0.6247(2) 0.87386(17) 0.51176(13) 0.0214(4) Uani 1 1 d . .
H10 H 0.639765 0.949735 0.503372 0.026 Uiso 1 1 calc R U
C11 C 0.7094(2) 0.81901(17) 0.58442(13) 0.0221(4) Uani 1 1 d . .
H11 H 0.781108 0.856692 0.626328 0.026 Uiso 1 1 calc R U
C12 C 0.6869(2) 0.70742(17) 0.59458(13) 0.0216(4) Uani 1 1 d . .
H12 H 0.745170 0.668493 0.643506 0.026 Uiso 1 1 calc R U
C13 C 0.5817(2) 0.65232(17) 0.53490(13) 0.0206(4) Uani 1 1 d . .
H13 H 0.568728 0.576146 0.543407 0.025 Uiso 1 1 calc R U
C14 C 0.5695(2) 0.63643(18) 0.27770(13) 0.0242(5) Uani 1 1 d . .
H14A H 0.620331 0.593159 0.243683 0.036 Uiso 1 1 calc R U
H14B H 0.591848 0.610203 0.340001 0.036 Uiso 1 1 calc R U
H14C H 0.595060 0.714046 0.276915 0.036 Uiso 1 1 calc R U
C15 C 0.3825(2) 0.50726(17) 0.24346(14) 0.0260(5) Uani 1 1 d . .
H15A H 0.433791 0.460939 0.211767 0.039 Uiso 1 1 calc R U
H15B H 0.283669 0.497698 0.216436 0.039 Uiso 1 1 calc R U
H15C H 0.405142 0.485955 0.307003 0.039 Uiso 1 1 calc R U
C16 C 0.3874(2) 0.65765(18) 0.14025(12) 0.0213(4) Uani 1 1 d . .
H16A H 0.409955 0.597253 0.103610 0.026 Uiso 1 1 calc R U
H16B H 0.442426 0.722892 0.133607 0.026 Uiso 1 1 calc R U
C17 C 0.2365(2) 0.68423(17) 0.10857(13) 0.0206(4) Uani 1 1 d . .
H17A H 0.215363 0.717850 0.047971 0.025 Uiso 1 1 calc R U
H17B H 0.181770 0.616046 0.104767 0.025 Uiso 1 1 calc R U
C18 C 0.0478(2) 0.77049(19) 0.15014(14) 0.0245(5) Uani 1 1 d . .
H18A H 0.020858 0.825756 0.188430 0.037 Uiso 1 1 calc R U
H18B H 0.009115 0.699019 0.159629 0.037 Uiso 1 1 calc R U
H18C H 0.012882 0.791942 0.086896 0.037 Uiso 1 1 calc R U
C19 C 0.2545(2) 0.87301(17) 0.16156(14) 0.0247(5) Uani 1 1 d . .
H19A H 0.218793 0.896049 0.098751 0.037 Uiso 1 1 calc R U
H19B H 0.355068 0.870385 0.177020 0.037 Uiso 1 1 calc R U
H19C H 0.225355 0.925666 0.200902 0.037 Uiso 1 1 calc R U
N1 N 0.42005(16) 0.62419(13) 0.23615(10) 0.0185(3) Uani 1 1 d . .
N2 N 0.20028(16) 0.76252(14) 0.17364(11) 0.0173(3) Uani 1 1 d . .
O1 O 0.39258(14) 0.65175(11) 0.40575(8) 0.0196(3) Uani 1 1 d . .
Ni1 Ni 0.29431(2) 0.70943(2) 0.29516(2) 0.01562(9) Uani 1 1 d . .

loop_
_atom_site_aniso_label
_atom_site_aniso_U_11
_atom_site_aniso_U_22
_atom_site_aniso_U_33
_atom_site_aniso_U_23
_atom_site_aniso_U_13
_atom_site_aniso_U_12
C1 0.0166(10) 0.0247(11) 0.0142(9) 0.0007(8) 0.0025(8) -0.0007(8)
C2 0.0213(10) 0.0231(10) 0.0169(9) -0.0001(8) 0.0043(8) 0.0000(9)
C3 0.0270(11) 0.0244(11) 0.0197(10) 0.0019(8) 0.0039(8) 0.0065(9)
C4 0.0218(11) 0.0376(13) 0.0195(10) 0.0029(9) 0.0053(8) 0.0074(10)
C5 0.0201(11) 0.0389(13) 0.0188(10) 0.0009(9) 0.0044(8) -0.0062(10)
C6 0.0219(11) 0.0250(11) 0.0177(10) -0.0020(8) 0.0048(8) -0.0049(9)
C7 0.0356(13) 0.0280(12) 0.0362(12) -0.0045(10) 0.0163(10) -0.0132(10)
C8 0.0186(10) 0.0213(10) 0.0164(9) -0.0018(8) 0.0097(8) 0.0014(8)
C9 0.0178(10) 0.0233(10) 0.0174(9) 0.0036(8) 0.0058(8) 0.0020(8)
C10 0.0205(10) 0.0197(10) 0.0264(10) 0.0005(8) 0.0107(8) -0.0013(8)
C11 0.0146(10) 0.0268(11) 0.0242(10) -0.0022(9) 0.0041(8) -0.0013(8)
C12 0.0189(10) 0.0256(11) 0.0195(10) 0.0025(8) 0.0041(8) 0.0051(9)
C13 0.0224(10) 0.0190(10) 0.0209(10) 0.0015(8) 0.0067(8) 0.0005(8)
C14 0.0183(10) 0.0330(12) 0.0210(10) 0.0007(9) 0.0047(8) 0.0056(9)
C15 0.0331(12) 0.0205(11) 0.0250(11) -0.0016(9) 0.0091(9) 0.0025(9)
C16 0.0229(11) 0.0270(11) 0.0156(9) 0.0000(8) 0.0079(8) 0.0023(9)
C17 0.0215(10) 0.0267(11) 0.0133(9) -0.0021(8) 0.0043(8) -0.0012(9)
C18 0.0147(10) 0.0368(12) 0.0201(10) -0.0041(9) 0.0014(8) 0.0019(9)
C19 0.0281(11) 0.0216(11) 0.0232(10) 0.0032(9) 0.0049(9) -0.0020(9)
N1 0.0188(9) 0.0204(8) 0.0160(8) -0.0002(7) 0.0045(6) 0.0021(7)
N2 0.0139(8) 0.0209(9) 0.0165(8) -0.0016(7) 0.0029(6) -0.0008(7)
O1 0.0223(7) 0.0186(7) 0.0167(7) 0.0005(5) 0.0032(6) -0.0014(6)
Ni1 0.01646(15) 0.01714(15) 0.01335(14) -0.00062(9) 0.00411(10) 0.00009(10)

loop_
_atom_type_symbol
_atom_type_description
_atom_type_scat_dispersion_real
_atom_type_scat_dispersion_imag
_atom_type_scat_source
C C 0.0033 0.0016 'International Tables Vol C Tables 4.2.6.8 and 6.1.1.4'
H H 0.0000 0.0000 'International Tables Vol C Tables 4.2.6.8 and 6.1.1.4'
N N 0.0061 0.0033 'International Tables Vol C Tables 4.2.6.8 and 6.1.1.4'
O O 0.0106 0.0060 'International Tables Vol C Tables 4.2.6.8 and 6.1.1.4'
Ni Ni 0.3393 1.1124 'International Tables Vol C Tables 4.2.6.8 and 6.1.1.4'

loop_
_geom_angle_atom_site_label_1
_geom_angle_atom_site_label_2
_geom_angle_atom_site_label_3
_geom_angle
C2 C1 C6 117.23(18)
C2 C1 Ni1 124.79(15)
C6 C1 Ni1 117.90(15)
C3 C2 C1 122.21(19)
C3 C2 H2 118.9
C1 C2 H2 118.9
C4 C3 C2 119.8(2)
C4 C3 H3 120.1
C2 C3 H3 120.1
C3 C4 C5 119.4(2)
C3 C4 H4 120.3
C5 C4 H4 120.3
C4 C5 C6 121.0(2)
C4 C5 H5 119.5
C6 C5 H5 119.5
C5 C6 C1 120.25(19)
C5 C6 C7 119.22(19)
C1 C6 C7 120.53(19)
C6 C7 H7A 109.5
C6 C7 H7B 109.5
H7A C7 H7B 109.5
C6 C7 H7C 109.5
H7A C7 H7C 109.5
H7B C7 H7C 109.5
O1 C8 C9 123.81(17)
O1 C8 C13 119.22(17)
C9 C8 C13 116.97(18)
C10 C9 C8 121.10(18)
C10 C9 H9 119.5
C8 C9 H9 119.5
C11 C10 C9 121.12(19)
C11 C10 H10 119.4
C9 C10 H10 119.4
C10 C11 C12 118.48(19)
C10 C11 H11 120.8
C12 C11 H11 120.8
C13 C12 C11 121.21(18)
C13 C12 H12 119.4
C11 C12 H12 119.4
C12 C13 C8 121.10(18)
C12 C13 H13 119.4
C8 C13 H13 119.4
N1 C14 H14A 109.5
N1 C14 H14B 109.5
H14A C14 H14B 109.5
N1 C14 H14C 109.5
H14A C14 H14C 109.5
H14B C14 H14C 109.5
N1 C15 H15A 109.5
N1 C15 H15B 109.5
H15A C15 H15B 109.5
N1 C15 H15C 109.5
H15A C15 H15C 109.5
H15B C15 H15C 109.5
N1 C16 C17 108.60(16)
N1 C16 H16A 110.0
C17 C16 H16A 110.0
N1 C16 H16B 110.0
C17 C16 H16B 110.0
H16A C16 H16B 108.4
N2 C17 C16 109.04(15)
N2 C17 H17A 109.9
C16 C17 H17A 109.9
N2 C17 H17B 109.9
C16 C17 H17B 109.9
H17A C17 H17B 108.3
N2 C18 H18A 109.5
N2 C18 H18B 109.5
H18A C18 H18B 109.5
N2 C18 H18C 109.5
H18A C18 H18C 109.5
H18B C18 H18C 109.5
N2 C19 H19A 109.5
N2 C19 H19B 109.5
H19A C19 H19B 109.5
N2 C19 H19C 109.5
H19A C19 H19C 109.5
H19B C19 H19C 109.5
C14 N1 C16 109.48(15)
C14 N1 C15 108.37(16)
C16 N1 C15 110.20(15)
C14 N1 Ni1 116.15(12)
C16 N1 Ni1 107.89(12)
C15 N1 Ni1 104.60(12)
C19 N2 C18 107.64(16)
C19 N2 C17 109.15(15)
C18 N2 C17 107.48(15)
C19 N2 Ni1 108.47(12)
C18 N2 Ni1 117.23(12)
C17 N2 Ni1 106.67(12)
C8 O1 Ni1 121.74(12)
O1 Ni1 C1 91.32(7)
O1 Ni1 N2 175.14(6)
C1 Ni1 N2 93.45(7)
O1 Ni1 N1 88.52(6)
C1 Ni1 N1 172.63(8)
N2 Ni1 N1 86.63(6)

loop_
_geom_bond_atom_site_label_1
_geom_bond_atom_site_label_2
_geom_bond_distance
C1 C2 1.400(3)
C1 C6 1.413(3)
C1 Ni1 1.893(2)
C2 C3 1.394(3)
C2 H2 0.9500
C3 C4 1.384(3)
C3 H3 0.9500
C4 C5 1.390(3)
C4 H4 0.9500
C5 C6 1.399(3)
C5 H5 0.9500
C6 C7 1.514(3)
C7 H7A 0.9800
C7 H7B 0.9800
C7 H7C 0.9800
C8 O1 1.322(2)
C8 C9 1.407(3)
C8 C13 1.416(3)
C9 C10 1.390(3)
C9 H9 0.9500
C10 C11 1.386(3)
C10 H10 0.9500
C11 C12 1.392(3)
C11 H11 0.9500
C12 C13 1.380(3)
C12 H12 0.9500
C13 H13 0.9500
C14 N1 1.481(2)
C14 H14A 0.9800
C14 H14B 0.9800
C14 H14C 0.9800
C15 N1 1.484(3)
C15 H15A 0.9800
C15 H15B 0.9800
C15 H15C 0.9800
C16 N1 1.484(2)
C16 C17 1.505(3)
C16 H16A 0.9900
C16 H16B 0.9900
C17 N2 1.498(3)
C17 H17A 0.9900
C17 H17B 0.9900
C18 N2 1.488(2)
C18 H18A 0.9800
C18 H18B 0.9800
C18 H18C 0.9800
C19 N2 1.482(3)
C19 H19A 0.9800
C19 H19B 0.9800
C19 H19C 0.9800
N1 Ni1 2.0331(16)
N2 Ni1 1.9701(16)
O1 Ni1 1.8662(13)
